data_1571061
loop_
_publ_author_name
'Wang, Junyi'
'Xiang, Libo'
'Liu, Xiaocui'
'Matler, Alexander'
'Lin, Zhenyang'
'Ye, Qing'

_publ_section_title
;
 Avenue to novel <i>o</i>-carboranyl boron compounds - reactivity study of
 <i>o</i>-carborane-fused aminoborirane towards organic azides.
;
_journal_issue 13
_journal_name_full 'Chemical science'
_journal_page_first 4839
_journal_page_last 4845
_journal_paper_doi 10.1039/d4sc00489b
_journal_volume 15
_journal_year 2024
_chemical_formula_moiety 'C11 H37 B11 N2 Si3'
_chemical_formula_sum 'C11 H37 B11 N2 Si3'
_chemical_formula_weight 400.60
_space_group_crystal_system monoclinic
_space_group_IT_number 14
_space_group_name_Hall '-P 2ybc'
_space_group_name_H-M_alt 'P 1 21/c 1'
_atom_sites_solution_hydrogens geom
_atom_sites_solution_primary dual
_audit_creation_date 2022-01-18
_audit_creation_method
;
Olex2 1.2
(compiled 2018.04.26 svn.r3504 for OlexSys, GUI svn.r5492)
;
_audit_update_record
;
2023-07-03 deposited with the CCDC.	2024-02-12 downloaded from the CCDC.
;
_cell_angle_alpha 90
_cell_angle_beta 109.3940(10)
_cell_angle_gamma 90
_cell_formula_units_Z 4
_cell_length_a 9.9271(3)
_cell_length_b 24.7750(6)
_cell_length_c 10.7243(3)
_cell_measurement_reflns_used 9867
_cell_measurement_temperature 99.99
_cell_measurement_theta_max 24.736
_cell_measurement_theta_min 2.727
_cell_volume 2487.91(12)
_computing_cell_refinement 'SAINT V8.38A (?, 2016)'
_computing_data_reduction 'SAINT V8.38A (?, 2016)'
_computing_molecular_graphics 'Olex2 (Dolomanov et al., 2009)'
_computing_publication_material 'Olex2 (Dolomanov et al., 2009)'
_computing_structure_refinement 'XL (Sheldrick, 2008)'
_computing_structure_solution 'XT (Sheldrick, 2015)'
_diffrn_ambient_temperature 99.99
_diffrn_measured_fraction_theta_full 0.997
_diffrn_measured_fraction_theta_max 0.996
_diffrn_measurement_device_type 'Bruker APEX-II CCD'
_diffrn_measurement_method '\f and \w scans'
_diffrn_radiation_type MoK\a
_diffrn_radiation_wavelength 0.71073
_diffrn_reflns_av_R_equivalents 0.0540
_diffrn_reflns_av_unetI/netI 0.0243
_diffrn_reflns_Laue_measured_fraction_full 0.997
_diffrn_reflns_Laue_measured_fraction_max 0.996
_diffrn_reflns_limit_h_max 11
_diffrn_reflns_limit_h_min -11
_diffrn_reflns_limit_k_max 29
_diffrn_reflns_limit_k_min -29
_diffrn_reflns_limit_l_max 12
_diffrn_reflns_limit_l_min -12
_diffrn_reflns_number 41430
_diffrn_reflns_point_group_measured_fraction_full 0.997
_diffrn_reflns_point_group_measured_fraction_max 0.996
_diffrn_reflns_theta_full 24.759
_diffrn_reflns_theta_max 24.759
_diffrn_reflns_theta_min 2.325
_diffrn_standards_number 0
_exptl_absorpt_coefficient_mu 0.192
_exptl_absorpt_correction_T_max 0.7451
_exptl_absorpt_correction_T_min 0.6869
_exptl_absorpt_correction_type multi-scan
_exptl_absorpt_process_details
'SADABS-2016/2 (Bruker,2016/2) was used for absorption correction. wR2(int) was 0.1196 before and 0.0643 after correction. The Ratio of minimum to maximum transmission is 0.9219. The \l/2 correction factor is Not present.'
_exptl_crystal_colour colourless
_exptl_crystal_colour_primary colourless
_exptl_crystal_density_diffrn 1.070
_exptl_crystal_description block
_exptl_crystal_F_000 856
_exptl_crystal_size_max 0.4
_exptl_crystal_size_mid 0.4
_exptl_crystal_size_min 0.4
_refine_diff_density_max 0.378
_refine_diff_density_min -0.326
_refine_diff_density_rms 0.045
_refine_ls_extinction_method none
_refine_ls_goodness_of_fit_ref 1.049
_refine_ls_hydrogen_treatment constr
_refine_ls_matrix_type full
_refine_ls_number_parameters 253
_refine_ls_number_reflns 4255
_refine_ls_number_restraints 0
_refine_ls_restrained_S_all 1.049
_refine_ls_R_factor_all 0.0357
_refine_ls_R_factor_gt 0.0316
_refine_ls_shift/su_max 0.001
_refine_ls_shift/su_mean 0.000
_refine_ls_structure_factor_coef Fsqd
_refine_ls_weighting_details 'w=1/[\s^2^(Fo^2^)+(0.0378P)^2^+1.5971P] where P=(Fo^2^+2Fc^2^)/3'
_refine_ls_weighting_scheme calc
_refine_ls_wR_factor_gt 0.0822
_refine_ls_wR_factor_ref 0.0854
_reflns_Friedel_coverage 0.000
_reflns_number_gt 3856
_reflns_number_total 4255
_reflns_threshold_expression 'I > 2\s(I)'
_cod_data_source_file d4sc00489b2.cif
_cod_data_source_block 4
_cod_depositor_comments 'Adding full bibliography for 1571058--1571061.cif.'
_cod_database_code 1571061
_shelx_shelxl_version_number 2016/6
_shelx_space_group_comment
;
The symmetry employed for this shelxl refinement is uniquely defined
by the following loop, which should always be used as a source of
symmetry information in preference to the above space-group names.
They are only intended as comments.
;
_shelx_estimated_absorpt_t_max 0.927
_shelx_estimated_absorpt_t_min 0.927
_olex2_refinement_description
;
1. Fixed Uiso
 At 1.2 times of:
  All B(H) groups
 At 1.5 times of:
  All C(H,H,H) groups
2.a Idealised Me refined as rotating group:
 C3(H3A,H3B,H3C), C4(H4A,H4B,H4C), C5(H5A,H5B,H5C), C6(H6A,H6B,H6C), C7(H7A,
 H7B,H7C), C8(H8A,H8B,H8C), C9(H9A,H9B,H9C), C10(H10B,H10A,H10C), C11(H11A,H11B,
 H11C)
2.b Boron cage BH refined with riding coordinates:
 B2(H2), B3(H3), B4(H4), B5(H5), B6(H6), B7(H7), B8(H8), B9(H9), B10(H10),
 B11(H11)
;
_olex2_submission_special_instructions 'No special instructions were received'

loop_
_space_group_symop_operation_xyz
'x, y, z'
'-x, y+1/2, -z+1/2'
'-x, -y, -z'
'x, -y-1/2, z-1/2'

loop_
_atom_site_label
_atom_site_type_symbol
_atom_site_fract_x
_atom_site_fract_y
_atom_site_fract_z
_atom_site_U_iso_or_equiv
_atom_site_adp_type
_atom_site_occupancy
_atom_site_site_symmetry_order
_atom_site_calc_flag
_atom_site_refinement_flags_posn
_atom_site_refinement_flags_adp
_atom_site_refinement_flags_occupancy
_atom_site_disorder_assembly
_atom_site_disorder_group
Si1 Si 0.82121(4) 0.40107(2) 0.50242(4) 0.01278(11) Uani 1 1 d . . . . .
Si2 Si 0.95805(4) 0.34744(2) 0.91866(4) 0.01445(12) Uani 1 1 d . . . . .
Si3 Si 0.73189(5) 0.42579(2) 0.95802(4) 0.01771(12) Uani 1 1 d . . . . .
N1 N 0.71866(12) 0.37410(5) 0.59393(12) 0.0122(3) Uani 1 1 d . . . . .
N2 N 0.80077(13) 0.38724(5) 0.85308(12) 0.0130(3) Uani 1 1 d . . . . .
C1 C 0.53190(15) 0.36376(6) 0.66706(14) 0.0132(3) Uani 1 1 d . . . . .
C2 C 0.57123(15) 0.35581(6) 0.53310(15) 0.0137(3) Uani 1 1 d . . . . .
C3 C 0.84542(17) 0.34683(6) 0.39216(16) 0.0203(3) Uani 1 1 d . . . . .
H3A H 0.885540 0.314748 0.444871 0.030 Uiso 1 1 calc GR . . . .
H3B H 0.910662 0.359334 0.346867 0.030 Uiso 1 1 calc GR . . . .
H3C H 0.752818 0.337792 0.326584 0.030 Uiso 1 1 calc GR . . . .
C4 C 0.72534(17) 0.45936(6) 0.40191(17) 0.0215(4) Uani 1 1 d . . . . .
H4A H 0.633262 0.447178 0.340507 0.032 Uiso 1 1 calc GR . . . .
H4B H 0.783017 0.474430 0.351798 0.032 Uiso 1 1 calc GR . . . .
H4C H 0.709309 0.487123 0.460544 0.032 Uiso 1 1 calc GR . . . .
C5 C 0.99012(16) 0.42730(7) 0.62114(16) 0.0205(3) Uani 1 1 d . . . . .
H5A H 0.968462 0.452003 0.683297 0.031 Uiso 1 1 calc GR . . . .
H5B H 1.043552 0.446622 0.572905 0.031 Uiso 1 1 calc GR . . . .
H5C H 1.047635 0.397127 0.669980 0.031 Uiso 1 1 calc GR . . . .
C6 C 0.97844(17) 0.29871(6) 0.79412(16) 0.0189(3) Uani 1 1 d . . . . .
H6A H 0.894696 0.275031 0.765107 0.028 Uiso 1 1 calc GR . . . .
H6B H 1.064493 0.276931 0.833700 0.028 Uiso 1 1 calc GR . . . .
H6C H 0.986867 0.318517 0.717946 0.028 Uiso 1 1 calc GR . . . .
C7 C 1.12379(17) 0.38900(7) 0.98219(17) 0.0244(4) Uani 1 1 d . . . . .
H7A H 1.122881 0.417086 0.917562 0.037 Uiso 1 1 calc GR . . . .
H7B H 1.207589 0.365842 0.996355 0.037 Uiso 1 1 calc GR . . . .
H7C H 1.127890 0.405895 1.066005 0.037 Uiso 1 1 calc GR . . . .
C8 C 0.93609(18) 0.30600(7) 1.05570(16) 0.0231(4) Uani 1 1 d . . . . .
H8A H 0.933029 0.329765 1.127767 0.035 Uiso 1 1 calc GR . . . .
H8B H 1.016779 0.281037 1.088325 0.035 Uiso 1 1 calc GR . . . .
H8C H 0.846921 0.285417 1.023075 0.035 Uiso 1 1 calc GR . . . .
C9 C 0.88174(19) 0.45248(7) 1.10117(16) 0.0242(4) Uani 1 1 d . . . . .
H9A H 0.933307 0.422299 1.155267 0.036 Uiso 1 1 calc GR . . . .
H9B H 0.843289 0.475926 1.154840 0.036 Uiso 1 1 calc GR . . . .
H9C H 0.947218 0.473205 1.068490 0.036 Uiso 1 1 calc GR . . . .
C10 C 0.60816(19) 0.38515(8) 1.01859(18) 0.0285(4) Uani 1 1 d . . . . .
H10B H 0.577425 0.406725 1.080882 0.043 Uiso 1 1 calc GR . . . .
H10A H 0.657486 0.352673 1.063194 0.043 Uiso 1 1 calc GR . . . .
H10C H 0.524527 0.374687 0.943557 0.043 Uiso 1 1 calc GR . . . .
C11 C 0.6348(2) 0.48493(7) 0.86205(18) 0.0289(4) Uani 1 1 d . . . . .
H11A H 0.696801 0.503852 0.821888 0.043 Uiso 1 1 calc GR . . . .
H11B H 0.607925 0.509563 0.921346 0.043 Uiso 1 1 calc GR . . . .
H11C H 0.548571 0.472468 0.792473 0.043 Uiso 1 1 calc GR . . . .
B1 B 0.70553(17) 0.37900(6) 0.72469(17) 0.0123(3) Uani 1 1 d . . . . .
B2 B 0.55120(19) 0.29796(7) 0.61857(18) 0.0180(4) Uani 1 1 d . . . . .
H2 H 0.638238 0.269475 0.673621 0.022 Uiso 1 1 calc R . . . .
B3 B 0.45828(18) 0.40837(7) 0.53695(17) 0.0162(4) Uani 1 1 d . . . . .
H3 H 0.484115 0.452412 0.538256 0.019 Uiso 1 1 calc R . . . .
B4 B 0.35648(18) 0.38251(7) 0.63103(19) 0.0188(4) Uani 1 1 d . . . . .
H4 H 0.315968 0.409281 0.694936 0.023 Uiso 1 1 calc R . . . .
B5 B 0.41308(18) 0.31530(7) 0.68037(19) 0.0203(4) Uani 1 1 d . . . . .
H5 H 0.408954 0.298802 0.776265 0.024 Uiso 1 1 calc R . . . .
B6 B 0.4907(2) 0.30086(8) 0.44371(19) 0.0223(4) Uani 1 1 d . . . . .
H6 H 0.538488 0.274836 0.383853 0.027 Uiso 1 1 calc R . . . .
B7 B 0.43212(19) 0.36853(8) 0.39272(18) 0.0214(4) Uani 1 1 d . . . . .
H7 H 0.441234 0.386053 0.299577 0.026 Uiso 1 1 calc R . . . .
B8 B 0.28690(19) 0.38410(8) 0.4533(2) 0.0235(4) Uani 1 1 d . . . . .
H8 H 0.197375 0.411661 0.398532 0.028 Uiso 1 1 calc R . . . .
B9 B 0.3800(2) 0.27467(8) 0.5343(2) 0.0247(4) Uani 1 1 d . . . . .
H9 H 0.351446 0.230867 0.532310 0.030 Uiso 1 1 calc R . . . .
B10 B 0.3056(2) 0.31770(8) 0.3946(2) 0.0267(4) Uani 1 1 d . . . . .
H10 H 0.228267 0.301783 0.300118 0.032 Uiso 1 1 calc R . . . .
B11 B 0.25752(19) 0.32634(8) 0.5403(2) 0.0244(4) Uani 1 1 d . . . . .
H11 H 0.148244 0.316175 0.542044 0.029 Uiso 1 1 calc R . . . .

loop_
_atom_site_aniso_label
_atom_site_aniso_U_11
_atom_site_aniso_U_22
_atom_site_aniso_U_33
_atom_site_aniso_U_23
_atom_site_aniso_U_13
_atom_site_aniso_U_12
Si1 0.0124(2) 0.0137(2) 0.0131(2) 0.00015(15) 0.00546(16) 0.00023(15)
Si2 0.0143(2) 0.0133(2) 0.0128(2) -0.00018(16) 0.00056(17) 0.00229(15)
Si3 0.0217(2) 0.0181(2) 0.0137(2) -0.00218(16) 0.00640(18) 0.00388(17)
N1 0.0095(6) 0.0135(6) 0.0120(6) -0.0015(5) 0.0013(5) -0.0023(5)
N2 0.0139(6) 0.0125(6) 0.0121(6) 0.0002(5) 0.0038(5) 0.0018(5)
C1 0.0127(7) 0.0130(7) 0.0145(7) 0.0025(6) 0.0053(6) 0.0011(6)
C2 0.0121(7) 0.0152(7) 0.0131(7) -0.0011(6) 0.0032(6) -0.0020(6)
C3 0.0221(8) 0.0227(8) 0.0178(8) -0.0021(6) 0.0089(7) 0.0027(7)
C4 0.0222(8) 0.0196(8) 0.0247(9) 0.0069(7) 0.0105(7) 0.0018(7)
C5 0.0156(8) 0.0231(9) 0.0240(9) -0.0014(7) 0.0081(7) -0.0048(6)
C6 0.0173(8) 0.0169(8) 0.0206(8) -0.0005(6) 0.0036(6) 0.0055(6)
C7 0.0174(8) 0.0234(9) 0.0262(9) -0.0035(7) -0.0011(7) 0.0004(7)
C8 0.0294(9) 0.0191(8) 0.0175(8) 0.0035(6) 0.0034(7) 0.0048(7)
C9 0.0335(10) 0.0222(9) 0.0164(8) -0.0038(7) 0.0077(7) -0.0004(7)
C10 0.0284(9) 0.0382(10) 0.0234(9) -0.0030(8) 0.0148(8) 0.0010(8)
C11 0.0347(10) 0.0219(9) 0.0271(9) -0.0050(7) 0.0064(8) 0.0112(8)
B1 0.0126(8) 0.0077(8) 0.0174(9) 0.0013(6) 0.0060(7) 0.0021(6)
B2 0.0174(9) 0.0114(8) 0.0249(10) 0.0008(7) 0.0064(7) -0.0022(7)
B3 0.0125(8) 0.0160(9) 0.0183(9) 0.0042(7) 0.0029(7) 0.0025(7)
B4 0.0105(8) 0.0194(9) 0.0268(10) 0.0059(7) 0.0066(7) 0.0025(7)
B5 0.0137(9) 0.0179(9) 0.0299(10) 0.0066(8) 0.0078(8) -0.0014(7)
B6 0.0190(9) 0.0200(9) 0.0243(10) -0.0067(8) 0.0024(8) -0.0068(7)
B7 0.0158(9) 0.0264(10) 0.0171(9) 0.0005(8) -0.0012(7) -0.0036(7)
B8 0.0131(9) 0.0262(10) 0.0262(10) 0.0054(8) 0.0002(8) -0.0009(7)
B9 0.0170(9) 0.0198(9) 0.0343(11) -0.0002(8) 0.0047(8) -0.0051(7)
B10 0.0175(9) 0.0296(11) 0.0271(10) -0.0021(8) -0.0006(8) -0.0073(8)
B11 0.0126(9) 0.0245(10) 0.0335(11) 0.0042(8) 0.0043(8) -0.0028(7)

loop_
_atom_type_symbol
_atom_type_description
_atom_type_scat_dispersion_real
_atom_type_scat_dispersion_imag
_atom_type_scat_source
C C 0.0033 0.0016 'International Tables Vol C Tables 4.2.6.8 and 6.1.1.4'
H H 0.0000 0.0000 'International Tables Vol C Tables 4.2.6.8 and 6.1.1.4'
B B 0.0013 0.0007 'International Tables Vol C Tables 4.2.6.8 and 6.1.1.4'
N N 0.0061 0.0033 'International Tables Vol C Tables 4.2.6.8 and 6.1.1.4'
Si Si 0.0817 0.0704 'International Tables Vol C Tables 4.2.6.8 and 6.1.1.4'

loop_
_geom_angle_atom_site_label_1
_geom_angle_atom_site_label_2
_geom_angle_atom_site_label_3
_geom_angle
_geom_angle_site_symmetry_1
_geom_angle_site_symmetry_3
_geom_angle_publ_flag
N1 Si1 C3 107.50(7) . . ?
N1 Si1 C4 109.72(7) . . ?
N1 Si1 C5 107.95(7) . . ?
C3 Si1 C4 109.98(8) . . ?
C5 Si1 C3 114.33(7) . . ?
C5 Si1 C4 107.31(8) . . ?
N2 Si2 C6 111.45(6) . . ?
N2 Si2 C7 112.91(7) . . ?
N2 Si2 C8 107.42(7) . . ?
C6 Si2 C7 109.09(8) . . ?
C6 Si2 C8 106.13(8) . . ?
C8 Si2 C7 109.61(8) . . ?
N2 Si3 C9 109.99(7) . . ?
N2 Si3 C10 111.54(7) . . ?
N2 Si3 C11 108.06(7) . . ?
C10 Si3 C9 109.99(8) . . ?
C10 Si3 C11 109.70(9) . . ?
C11 Si3 C9 107.46(8) . . ?
C2 N1 Si1 123.11(10) . . ?
B1 N1 Si1 139.22(10) . . ?
B1 N1 C2 93.39(11) . . ?
Si3 N2 Si2 121.23(7) . . ?
B1 N2 Si2 121.58(10) . . ?
B1 N2 Si3 115.11(10) . . ?
C2 C1 B1 80.37(10) . . ?
C2 C1 B2 62.53(9) . . ?
C2 C1 B3 61.76(9) . . ?
C2 C1 B4 110.98(12) . . ?
C2 C1 B5 111.22(12) . . ?
B1 C1 B2 96.88(11) . . ?
B1 C1 B3 105.09(11) . . ?
B1 C1 B4 150.10(13) . . ?
B1 C1 B5 141.11(12) . . ?
B3 C1 B2 114.45(12) . . ?
B4 C1 B2 112.95(12) . . ?
B4 C1 B3 61.52(9) . . ?
B4 C1 B5 62.35(10) . . ?
B5 C1 B2 61.20(10) . . ?
B5 C1 B3 113.12(12) . . ?
N1 C2 C1 93.84(11) . . ?
N1 C2 B2 106.94(11) . . ?
N1 C2 B3 108.49(11) . . ?
N1 C2 B6 135.35(13) . . ?
N1 C2 B7 137.37(13) . . ?
C1 C2 B2 62.10(9) . . ?
C1 C2 B3 62.49(9) . . ?
C1 C2 B6 112.94(12) . . ?
C1 C2 B7 113.47(12) . . ?
B3 C2 B2 114.69(12) . . ?
B6 C2 B2 61.71(10) . . ?
B6 C2 B3 115.40(12) . . ?
B7 C2 B2 114.58(12) . . ?
B7 C2 B3 62.54(10) . . ?
B7 C2 B6 63.81(10) . . ?
Si1 C3 H3A 109.5 . . ?
Si1 C3 H3B 109.5 . . ?
Si1 C3 H3C 109.5 . . ?
H3A C3 H3B 109.5 . . ?
H3A C3 H3C 109.5 . . ?
H3B C3 H3C 109.5 . . ?
Si1 C4 H4A 109.5 . . ?
Si1 C4 H4B 109.5 . . ?
Si1 C4 H4C 109.5 . . ?
H4A C4 H4B 109.5 . . ?
H4A C4 H4C 109.5 . . ?
H4B C4 H4C 109.5 . . ?
Si1 C5 H5A 109.5 . . ?
Si1 C5 H5B 109.5 . . ?
Si1 C5 H5C 109.5 . . ?
H5A C5 H5B 109.5 . . ?
H5A C5 H5C 109.5 . . ?
H5B C5 H5C 109.5 . . ?
Si2 C6 H6A 109.5 . . ?
Si2 C6 H6B 109.5 . . ?
Si2 C6 H6C 109.5 . . ?
H6A C6 H6B 109.5 . . ?
H6A C6 H6C 109.5 . . ?
H6B C6 H6C 109.5 . . ?
Si2 C7 H7A 109.5 . . ?
Si2 C7 H7B 109.5 . . ?
Si2 C7 H7C 109.5 . . ?
H7A C7 H7B 109.5 . . ?
H7A C7 H7C 109.5 . . ?
H7B C7 H7C 109.5 . . ?
Si2 C8 H8A 109.5 . . ?
Si2 C8 H8B 109.5 . . ?
Si2 C8 H8C 109.5 . . ?
H8A C8 H8B 109.5 . . ?
H8A C8 H8C 109.5 . . ?
H8B C8 H8C 109.5 . . ?
Si3 C9 H9A 109.5 . . ?
Si3 C9 H9B 109.5 . . ?
Si3 C9 H9C 109.5 . . ?
H9A C9 H9B 109.5 . . ?
H9A C9 H9C 109.5 . . ?
H9B C9 H9C 109.5 . . ?
Si3 C10 H10B 109.5 . . ?
Si3 C10 H10A 109.5 . . ?
Si3 C10 H10C 109.5 . . ?
H10B C10 H10A 109.5 . . ?
H10B C10 H10C 109.5 . . ?
H10A C10 H10C 109.5 . . ?
Si3 C11 H11A 109.5 . . ?
Si3 C11 H11B 109.5 . . ?
Si3 C11 H11C 109.5 . . ?
H11A C11 H11B 109.5 . . ?
H11A C11 H11C 109.5 . . ?
H11B C11 H11C 109.5 . . ?
N1 B1 C1 92.07(11) . . ?
N2 B1 N1 135.32(14) . . ?
N2 B1 C1 132.28(13) . . ?
C1 B2 C2 55.37(8) . . ?
C1 B2 H2 125.1 . . ?
C1 B2 B5 58.87(9) . . ?
C1 B2 B6 104.25(12) . . ?
C2 B2 H2 126.2 . . ?
C2 B2 B5 103.62(12) . . ?
C2 B2 B6 57.92(9) . . ?
B5 B2 H2 121.0 . . ?
B5 B2 B6 110.85(13) . . ?
B6 B2 H2 121.0 . . ?
B9 B2 C1 106.31(12) . . ?
B9 B2 C2 105.17(12) . . ?
B9 B2 H2 121.0 . . ?
B9 B2 B5 61.82(11) . . ?
B9 B2 B6 62.20(11) . . ?
C1 B3 H3 125.1 . . ?
C1 B3 B4 58.64(9) . . ?
C1 B3 B7 104.25(12) . . ?
C1 B3 B8 105.76(12) . . ?
C2 B3 C1 55.75(9) . . ?
C2 B3 H3 125.9 . . ?
C2 B3 B4 103.83(12) . . ?
C2 B3 B7 57.98(9) . . ?
C2 B3 B8 104.93(12) . . ?
B4 B3 H3 121.2 . . ?
B4 B3 B7 110.42(13) . . ?
B7 B3 H3 121.2 . . ?
B8 B3 H3 121.5 . . ?
B8 B3 B4 61.59(11) . . ?
B8 B3 B7 61.73(11) . . ?
C1 B4 B3 59.84(9) . . ?
C1 B4 H4 124.5 . . ?
C1 B4 B5 58.94(9) . . ?
C1 B4 B8 104.37(12) . . ?
C1 B4 B11 104.12(12) . . ?
B3 B4 H4 121.6 . . ?
B3 B4 B5 108.94(12) . . ?
B3 B4 B8 58.58(10) . . ?
B3 B4 B11 106.58(13) . . ?
B5 B4 H4 120.9 . . ?
B5 B4 B8 107.91(14) . . ?
B5 B4 B11 59.83(10) . . ?
B8 B4 H4 123.1 . . ?
B11 B4 H4 123.3 . . ?
B11 B4 B8 59.56(11) . . ?
C1 B5 B2 59.93(9) . . ?
C1 B5 B4 58.71(9) . . ?
C1 B5 H5 124.4 . . ?
C1 B5 B9 104.48(12) . . ?
C1 B5 B11 104.40(12) . . ?
B2 B5 B4 108.92(12) . . ?
B2 B5 H5 121.8 . . ?
B2 B5 B9 58.38(10) . . ?
B2 B5 B11 106.55(14) . . ?
B4 B5 H5 120.7 . . ?
B4 B5 B9 108.45(13) . . ?
B4 B5 B11 60.42(10) . . ?
B9 B5 H5 122.9 . . ?
B11 B5 H5 123.0 . . ?
B11 B5 B9 59.68(11) . . ?
C2 B6 B2 60.37(9) . . ?
C2 B6 H6 125.0 . . ?
C2 B6 B7 58.01(9) . . ?
C2 B6 B9 103.83(13) . . ?
C2 B6 B10 102.94(13) . . ?
B2 B6 H6 121.6 . . ?
B2 B6 B7 108.74(13) . . ?
B2 B6 B9 57.99(10) . . ?
B2 B6 B10 106.01(14) . . ?
B7 B6 H6 121.2 . . ?
B7 B6 B9 107.71(13) . . ?
B9 B6 H6 123.3 . . ?
B10 B6 H6 123.8 . . ?
B10 B6 B7 59.68(11) . . ?
B10 B6 B9 59.57(11) . . ?
C2 B7 B3 59.48(9) . . ?
C2 B7 B6 58.18(9) . . ?
C2 B7 H7 125.4 . . ?
C2 B7 B8 103.37(13) . . ?
C2 B7 B10 103.13(13) . . ?
B3 B7 B6 108.27(13) . . ?
B3 B7 H7 121.9 . . ?
B3 B7 B8 58.21(10) . . ?
B3 B7 B10 106.38(13) . . ?
B6 B7 H7 121.2 . . ?
B6 B7 B8 107.79(13) . . ?
B8 B7 H7 123.2 . . ?
B10 B7 B6 59.77(11) . . ?
B10 B7 H7 123.3 . . ?
B10 B7 B8 59.88(11) . . ?
B3 B8 B4 59.82(10) . . ?
B3 B8 B7 60.06(10) . . ?
B3 B8 H8 121.9 . . ?
B3 B8 B10 107.43(13) . . ?
B3 B8 B11 107.95(13) . . ?
B4 B8 B7 107.72(12) . . ?
B4 B8 H8 121.8 . . ?
B7 B8 H8 122.0 . . ?
B10 B8 B4 107.69(13) . . ?
B10 B8 B7 59.36(11) . . ?
B10 B8 H8 122.1 . . ?
B11 B8 B4 60.04(11) . . ?
B11 B8 B7 107.75(13) . . ?
B11 B8 H8 121.6 . . ?
B11 B8 B10 60.11(11) . . ?
B2 B9 B5 59.80(10) . . ?
B2 B9 B6 59.81(10) . . ?
B2 B9 H9 122.0 . . ?
B2 B9 B10 107.38(13) . . ?
B2 B9 B11 107.71(13) . . ?
B5 B9 B6 107.40(12) . . ?
B5 B9 H9 122.1 . . ?
B6 B9 H9 122.1 . . ?
B10 B9 B5 107.55(13) . . ?
B10 B9 B6 59.47(11) . . ?
B10 B9 H9 122.0 . . ?
B11 B9 B5 59.72(11) . . ?
B11 B9 B6 107.74(13) . . ?
B11 B9 H9 121.7 . . ?
B11 B9 B10 60.27(11) . . ?
B6 B10 B8 109.10(13) . . ?
B6 B10 B9 60.96(11) . . ?
B6 B10 H10 120.9 . . ?
B6 B10 B11 108.47(13) . . ?
B7 B10 B6 60.55(10) . . ?
B7 B10 B8 60.76(11) . . ?
B7 B10 B9 109.51(13) . . ?
B7 B10 H10 120.8 . . ?
B7 B10 B11 108.53(14) . . ?
B8 B10 H10 121.4 . . ?
B9 B10 B8 108.36(14) . . ?
B9 B10 H10 121.1 . . ?
B9 B10 B11 59.71(11) . . ?
B11 B10 B8 59.69(11) . . ?
B11 B10 H10 122.0 . . ?
B4 B11 H11 121.6 . . ?
B5 B11 B4 59.75(10) . . ?
B5 B11 B8 108.51(13) . . ?
B5 B11 B10 108.05(13) . . ?
B5 B11 H11 121.6 . . ?
B8 B11 B4 60.40(11) . . ?
B8 B11 B10 60.20(11) . . ?
B8 B11 H11 121.1 . . ?
B9 B11 B4 108.65(12) . . ?
B9 B11 B5 60.60(11) . . ?
B9 B11 B8 109.01(14) . . ?
B9 B11 B10 60.02(11) . . ?
B9 B11 H11 121.0 . . ?
B10 B11 B4 108.04(13) . . ?
B10 B11 H11 121.9 . . ?

loop_
_geom_bond_atom_site_label_1
_geom_bond_atom_site_label_2
_geom_bond_distance
_geom_bond_site_symmetry_2
_geom_bond_publ_flag
Si1 N1 1.7634(13) . ?
Si1 C3 1.8576(16) . ?
Si1 C4 1.8632(16) . ?
Si1 C5 1.8539(16) . ?
Si2 N2 1.7820(12) . ?
Si2 C6 1.8605(16) . ?
Si2 C7 1.8675(17) . ?
Si2 C8 1.8639(17) . ?
Si3 N2 1.7769(12) . ?
Si3 C9 1.8682(17) . ?
Si3 C10 1.8639(18) . ?
Si3 C11 1.8646(17) . ?
N1 C2 1.4625(18) . ?
N1 B1 1.456(2) . ?
N2 B1 1.402(2) . ?
C1 C2 1.621(2) . ?
C1 B1 1.670(2) . ?
C1 B2 1.741(2) . ?
C1 B3 1.739(2) . ?
C1 B4 1.718(2) . ?
C1 B5 1.722(2) . ?
C2 B2 1.748(2) . ?
C2 B3 1.728(2) . ?
C2 B6 1.704(2) . ?
C2 B7 1.701(2) . ?
C3 H3A 0.9800 . ?
C3 H3B 0.9800 . ?
C3 H3C 0.9800 . ?
C4 H4A 0.9800 . ?
C4 H4B 0.9800 . ?
C4 H4C 0.9800 . ?
C5 H5A 0.9800 . ?
C5 H5B 0.9800 . ?
C5 H5C 0.9800 . ?
C6 H6A 0.9800 . ?
C6 H6B 0.9800 . ?
C6 H6C 0.9800 . ?
C7 H7A 0.9800 . ?
C7 H7B 0.9800 . ?
C7 H7C 0.9800 . ?
C8 H8A 0.9800 . ?
C8 H8B 0.9800 . ?
C8 H8C 0.9800 . ?
C9 H9A 0.9800 . ?
C9 H9B 0.9800 . ?
C9 H9C 0.9800 . ?
C10 H10B 0.9800 . ?
C10 H10A 0.9800 . ?
C10 H10C 0.9800 . ?
C11 H11A 0.9800 . ?
C11 H11B 0.9800 . ?
C11 H11C 0.9800 . ?
B2 H2 1.1200 . ?
B2 B5 1.763(2) . ?
B2 B6 1.770(3) . ?
B2 B9 1.737(2) . ?
B3 H3 1.1200 . ?
B3 B4 1.768(2) . ?
B3 B7 1.780(3) . ?
B3 B8 1.746(2) . ?
B4 H4 1.1200 . ?
B4 B5 1.781(2) . ?
B4 B8 1.799(3) . ?
B4 B11 1.793(3) . ?
B5 H5 1.1200 . ?
B5 B9 1.798(3) . ?
B5 B11 1.782(3) . ?
B6 H6 1.1200 . ?
B6 B7 1.799(3) . ?
B6 B9 1.812(3) . ?
B6 B10 1.785(3) . ?
B7 H7 1.1200 . ?
B7 B8 1.809(3) . ?
B7 B10 1.784(3) . ?
B8 H8 1.1200 . ?
B8 B10 1.793(3) . ?
B8 B11 1.784(3) . ?
B9 H9 1.1200 . ?
B9 B10 1.787(3) . ?
B9 B11 1.781(3) . ?
B10 H10 1.1200 . ?
B10 B11 1.792(3) . ?
B11 H11 1.1200 . ?
